data_1521774
loop_
_publ_author_name
'Powell, A.V.'
'Colgan, D.C.'
'Ritter, C.'

_publ_section_title
;
 Magnetic structure and spin reorientation in the ternary sulfides, Nix
 Cr3-x S4 (x = 1/4, 1/2, 3/4)
;
_journal_name_full 'Journal of Solid State Chemistry'
_journal_page_first 163
_journal_page_last 173
_journal_volume 143
_journal_year 1999
_chemical_formula_sum 'Cr2.5 Ni0.5 S4'
_chemical_name_systematic '(Ni0.5 Cr2.5) S4'
_space_group_IT_number 12
_symmetry_space_group_name_Hall '-I 2y'
_symmetry_space_group_name_H-M 'I 1 2/m 1'
_cell_angle_alpha 90
_cell_angle_beta 91.67
_cell_angle_gamma 90
_cell_formula_units_Z 2
_cell_length_a 5.891
_cell_length_b 3.41377
_cell_length_c 11.101
_cell_volume 223.152
_citation_journal_id_ASTM JSSCBI
_cod_data_source_file Powell_JSSCBI_1999_254.cif
_cod_data_source_block Cr2.5Ni0.5S4
_cod_original_sg_symbol_Hall '-C 2y (x,y,-x+z)'
_cod_database_code 1521774

loop_
_symmetry_equiv_pos_as_xyz
x,y,z
-x,y,-z
-x,-y,-z
x,-y,z
x+1/2,y+1/2,z+1/2
-x+1/2,y+1/2,-z+1/2
-x+1/2,-y+1/2,-z+1/2
x+1/2,-y+1/2,z+1/2

loop_
_atom_site_label
_atom_site_type_symbol
_atom_site_fract_x
_atom_site_fract_y
_atom_site_fract_z
_atom_site_occupancy
_atom_site_U_iso_or_equiv
Ni2 Ni+2 -0.035 0 0.2567 0.012 0.0
Cr1 Cr+2 0 0 0 0.524 0.0
S1 S-2 0.334 0 0.363 1 0.0
Ni1 Ni+2 0 0 0 0.476 0.0
S2 S-2 0.348 0 0.884 1 0.0
Cr2 Cr+3 -0.035 0 0.2567 0.988 0.0
